data_4316653
loop_
_publ_author_name
'Pierre Thu\'ery'

_publ_section_title
;
 Second-Sphere Tethering of Rare-Earth Ions to Cucurbit[6]uril by
 Iminodiacetic Acid Involving Carboxylic Group Encapsulation
;
_journal_name_full 'Inorganic Chemistry'
_journal_page_first 9078
_journal_page_last 9085
_journal_paper_doi 10.1021/ic101396a
_journal_volume 49
_journal_year 2010
_chemical_formula_sum 'C40 H83 N28 O45 Yb'
_chemical_formula_weight 1849.38
_space_group_IT_number 14
_symmetry_cell_setting monoclinic
_symmetry_space_group_name_Hall '-P 2yn'
_symmetry_space_group_name_H-M 'P 1 21/n 1'
_atom_sites_solution_hydrogens geom
_atom_sites_solution_primary direct
_atom_sites_solution_secondary difmap
_audit_creation_method SHELXL-97
_cell_angle_alpha 90.00
_cell_angle_beta 93.470(2)
_cell_angle_gamma 90.00
_cell_formula_units_Z 4
_cell_length_a 13.0513(3)
_cell_length_b 19.7393(6)
_cell_length_c 27.3082(7)
_cell_measurement_reflns_used 177021
_cell_measurement_temperature 150(2)
_cell_measurement_theta_max 25.68
_cell_measurement_theta_min 2.67
_cell_volume 7022.3(3)
_computing_cell_refinement 'HKL2000 (Otwinowski & Minor, 1997)'
_computing_data_collection 'COLLECT (Nonius, 1998)'
_computing_data_reduction 'HKL2000 (Otwinowski & Minor, 1997)'
_computing_molecular_graphics 'SHELXTL (Sheldrick, 2008)'
_computing_publication_material 'SHELXTL (Sheldrick, 2008); PLATON (Spek, 2003)'
_computing_structure_refinement 'SHELXL-97 (Sheldrick, 2008)'
_computing_structure_solution 'SHELXS-97 (Sheldrick, 2008)'
_diffrn_ambient_temperature 150(2)
_diffrn_measured_fraction_theta_full 0.996
_diffrn_measured_fraction_theta_max 0.996
_diffrn_measurement_device_type 'Nonius Kappa-CCD area-detector diffractometer'
_diffrn_measurement_method 'two \f and three \w scans with 2\% steps (412 frames)'
_diffrn_radiation_monochromator graphite
_diffrn_radiation_source 'fine-focus sealed tube'
_diffrn_radiation_type MoK\a
_diffrn_radiation_wavelength 0.71073
_diffrn_reflns_av_R_equivalents 0.0425
_diffrn_reflns_av_sigmaI/netI 0.0478
_diffrn_reflns_limit_h_max 15
_diffrn_reflns_limit_h_min -15
_diffrn_reflns_limit_k_max 24
_diffrn_reflns_limit_k_min -24
_diffrn_reflns_limit_l_max 33
_diffrn_reflns_limit_l_min -33
_diffrn_reflns_number 177021
_diffrn_reflns_theta_full 25.68
_diffrn_reflns_theta_max 25.68
_diffrn_reflns_theta_min 2.67
_diffrn_standards_decay_% 0
_diffrn_standards_interval_time 0
_diffrn_standards_number 0
_exptl_absorpt_coefficient_mu 1.460
_exptl_absorpt_correction_T_max 0.864
_exptl_absorpt_correction_T_min 0.670
_exptl_absorpt_correction_type multi-scan
_exptl_absorpt_process_details 'SCALEPACK (Otwinowski & Minor, 1997)'
_exptl_crystal_colour colourless
_exptl_crystal_density_diffrn 1.749
_exptl_crystal_density_method 'not measured'
_exptl_crystal_description parallelepiped
_exptl_crystal_F_000 3796
_exptl_crystal_size_max 0.16
_exptl_crystal_size_mid 0.14
_exptl_crystal_size_min 0.10
_refine_diff_density_max 2.035
_refine_diff_density_min -0.931
_refine_diff_density_rms 0.147
_refine_ls_extinction_method none
_refine_ls_goodness_of_fit_ref 1.028
_refine_ls_hydrogen_treatment constr
_refine_ls_matrix_type full
_refine_ls_number_parameters 1063
_refine_ls_number_reflns 13264
_refine_ls_number_restraints 30
_refine_ls_restrained_S_all 1.042
_refine_ls_R_factor_all 0.0527
_refine_ls_R_factor_gt 0.0394
_refine_ls_shift/su_max 0.001
_refine_ls_shift/su_mean 0.000
_refine_ls_structure_factor_coef Fsqd
_refine_ls_weighting_details 'calc w=1/[\s^2^(Fo^2^)+(0.0550P)^2^+14.1897P] where P=(Fo^2^+2Fc^2^)/3'
_refine_ls_weighting_scheme calc
_refine_ls_wR_factor_gt 0.1056
_refine_ls_wR_factor_ref 0.1109
_reflns_number_gt 11082
_reflns_number_total 13264
_reflns_threshold_expression >2sigma(I)
_cod_data_source_file ic101396a_si_001_08.cif
_cod_data_source_block 8
_cod_original_sg_symbol_H-M 'P 21/n'
_cod_database_code 4316653

loop_
_symmetry_equiv_pos_as_xyz
'x, y, z'
'-x+1/2, y+1/2, -z+1/2'
'-x, -y, -z'
'x-1/2, -y-1/2, z-1/2'

loop_
_atom_site_label
_atom_site_type_symbol
_atom_site_fract_x
_atom_site_fract_y
_atom_site_fract_z
_atom_site_U_iso_or_equiv
_atom_site_adp_type
_atom_site_occupancy
_atom_site_symmetry_multiplicity
_atom_site_calc_flag
_atom_site_refinement_flags
_atom_site_disorder_assembly
_atom_site_disorder_group
Yb Yb 0.022701(12) 0.745661(8) 0.137885(6) 0.02347(7) Uani 1 1 d . . .
O1 O -0.0873(2) 0.70502(14) 0.19937(10) 0.0280(6) Uani 1 1 d . . .
O2 O -0.1260(3) 0.59812(16) 0.17818(11) 0.0439(8) Uani 1 1 d . . .
O3 O -0.2558(3) 0.7947(2) 0.35028(14) 0.0629(11) Uani 1 1 d . . .
O4 O -0.3917(3) 0.7358(2) 0.37140(15) 0.0608(11) Uani 1 1 d . . .
H4 H -0.4008 0.7700 0.3957 0.073 Uiso 1 1 d R . .
O5 O 0.0972(2) 0.85969(15) 0.11905(10) 0.0304(6) Uani 1 1 d . . .
O6 O 0.2063(2) 0.78478(15) 0.14537(10) 0.0302(6) Uani 1 1 d . . .
O7 O 0.2608(2) 0.88385(16) 0.12323(10) 0.0360(7) Uani 1 1 d . . .
O8 O 0.1307(2) 0.68774(16) 0.08344(10) 0.0361(7) Uani 1 1 d . . .
H8A H 0.1623 0.7149 0.0625 0.043 Uiso 1 1 d R . .
H8B H 0.1139 0.6460 0.0741 0.043 Uiso 1 1 d R . .
O9 O -0.0294(2) 0.78393(15) 0.05846(10) 0.0342(7) Uani 1 1 d . . .
H9A H -0.0016 0.8151 0.0462 0.041 Uiso 1 1 d R . .
H9B H -0.0468 0.7577 0.0384 0.041 Uiso 1 1 d R . .
O10 O 0.0538(2) 0.79782(15) 0.21406(10) 0.0316(6) Uani 1 1 d . . .
H10A H 0.0396 0.7864 0.2426 0.038 Uiso 1 1 d R . .
H10B H 0.0969 0.8272 0.2224 0.038 Uiso 1 1 d R . .
O11 O 0.1119(2) 0.66011(15) 0.18054(10) 0.0350(7) Uani 1 1 d . . .
H11A H 0.0856 0.6427 0.2056 0.042 Uiso 1 1 d R . .
H11B H 0.1552 0.6354 0.1649 0.042 Uiso 1 1 d R . .
O12 O -0.0760(2) 0.66081(15) 0.10030(10) 0.0354(7) Uani 1 1 d . . .
H12A H -0.1000 0.6373 0.1220 0.042 Uiso 1 1 d R . .
H12B H -0.1337 0.6771 0.0891 0.042 Uiso 1 1 d R . .
O13 O -0.1149(2) 0.82079(15) 0.14210(10) 0.0302(6) Uani 1 1 d . . .
H13A H -0.1450 0.8208 0.1687 0.036 Uiso 1 1 d R . .
H13B H -0.1593 0.8210 0.1223 0.036 Uiso 1 1 d R . .
O14 O -0.4016(2) 0.73633(15) 0.20196(10) 0.0310(6) Uani 1 1 d . . .
O15 O -0.6197(2) 0.85078(15) 0.36629(10) 0.0328(6) Uani 1 1 d . . .
O16 O -0.1965(2) 0.83294(14) 0.23257(9) 0.0275(6) Uani 1 1 d . . .
O17 O -0.4215(2) 0.96031(17) 0.39788(10) 0.0396(7) Uani 1 1 d . . .
O18 O -0.0186(2) 0.77223(15) 0.30915(9) 0.0277(6) Uani 1 1 d . . .
O19 O -0.2473(2) 0.88848(17) 0.47328(11) 0.0410(7) Uani 1 1 d . . .
O20 O -0.0694(2) 0.62322(15) 0.35099(9) 0.0283(6) Uani 1 1 d . . .
O21 O -0.2802(2) 0.72126(16) 0.52344(11) 0.0357(7) Uani 1 1 d . . .
O22 O -0.2617(2) 0.51063(15) 0.31779(9) 0.0285(6) Uani 1 1 d . . .
O23 O -0.4921(2) 0.61143(15) 0.49392(10) 0.0306(6) Uani 1 1 d . . .
O24 O -0.4429(2) 0.56962(14) 0.23783(9) 0.0291(6) Uani 1 1 d . . .
O25 O -0.6648(2) 0.68240(14) 0.41250(9) 0.0299(6) Uani 1 1 d . . .
O26 O 0.1864(2) 0.90348(15) 0.22745(11) 0.0364(7) Uani 1 1 d . . .
O27 O 0.1568(3) 0.9095(2) 0.30407(12) 0.0533(9) Uani 1 1 d . . .
O28 O 0.2402(3) 0.99033(16) 0.26997(12) 0.0454(8) Uani 1 1 d . . .
O29 O 0.0943(3) 0.5134(2) 0.42798(14) 0.0627(11) Uani 1 1 d . . .
O30 O 0.1597(2) 0.56816(19) 0.37096(13) 0.0505(9) Uani 1 1 d . . .
O31 O 0.0662(3) 0.4810(2) 0.35296(17) 0.0700(13) Uani 1 1 d . . .
O32 O -0.4267(3) 0.82935(19) 0.43602(13) 0.0541(9) Uani 1 1 d . . .
H32A H -0.4332 0.8644 0.4196 0.065 Uiso 1 1 d R . .
H32B H -0.3715 0.8375 0.4590 0.065 Uiso 1 1 d R . .
O33 O -0.1052(3) 0.7144(2) -0.02104(13) 0.0644(11) Uani 1 1 d . . .
H33A H -0.1232 0.7458 -0.0471 0.077 Uiso 1 1 d R . .
H33B H -0.0404 0.7016 -0.0307 0.077 Uiso 1 1 d R . .
O34 O 0.0689(3) 0.6157(3) 0.27368(12) 0.0784(15) Uani 1 1 d . . .
H34A H 0.0384 0.6506 0.2919 0.094 Uiso 1 1 d R . .
H34B H 0.0998 0.6037 0.2955 0.094 Uiso 1 1 d R . .
O35 O 0.2411(3) 0.56327(17) 0.14540(12) 0.0468(8) Uani 1 1 d . . .
H35A H 0.2998 0.5715 0.1332 0.056 Uiso 1 1 d R . .
H35B H 0.2600 0.5344 0.1691 0.056 Uiso 1 1 d R . .
O36 O -0.2873(2) 0.83319(18) 0.07575(11) 0.0458(8) Uani 1 1 d . . .
H36A H -0.2793 0.8571 0.0487 0.055 Uiso 1 1 d R . .
H36B H -0.3558 0.8443 0.0830 0.055 Uiso 1 1 d R . .
O37 O 0.4025(2) 0.74642(16) 0.11375(12) 0.0392(8) Uani 1 1 d . . .
H37A H 0.3309 0.7552 0.1221 0.047 Uiso 1 1 d R . .
H37B H 0.4084 0.7021 0.1119 0.047 Uiso 1 1 d R . .
O38 O -0.2960(2) 0.87670(17) -0.02067(11) 0.0403(7) Uani 1 1 d . . .
H38A H -0.2553 0.8518 -0.0443 0.048 Uiso 1 1 d R . .
H38B H -0.3352 0.9029 -0.0389 0.048 Uiso 1 1 d R . .
O39 O -0.4891(2) 0.86022(17) 0.08932(11) 0.0404(7) Uani 1 1 d . . .
H39A H -0.5180 0.8953 0.1036 0.048 Uiso 1 1 d R . .
H39B H -0.5167 0.8221 0.1020 0.048 Uiso 1 1 d R . .
O40 O -0.3878(3) 0.6328(2) 0.13128(15) 0.0712(12) Uani 1 1 d . . .
H40A H -0.3922 0.6678 0.1549 0.085 Uiso 1 1 d R . .
H40B H -0.3516 0.6576 0.1108 0.085 Uiso 1 1 d R . .
O41 O 0.4172(3) 0.60081(19) 0.09850(13) 0.0544(9) Uani 1 1 d . . .
O42 O -0.7957(6) 0.8998(5) 0.4049(3) 0.097(3) Uani 0.60 1 d PU . .
O43 O -0.2873(7) 0.6915(5) 0.0601(3) 0.077(2) Uani 0.50 1 d PU . .
O44 O 0.3582(6) 0.4992(4) 0.0307(2) 0.0557(19) Uani 0.50 1 d P . .
O45 O 0.1062(9) 0.5506(6) 0.0596(5) 0.111(3) Uani 0.50 1 d PU . .
O46 O -0.0973(11) 0.5397(8) 0.0189(5) 0.136(5) Uani 0.50 1 d PU . .
O47 O 0.4604(6) 0.5215(5) 0.0177(3) 0.070(2) Uani 0.50 1 d P . .
O48 O 0.3155(7) 0.4190(6) 0.0037(3) 0.093(3) Uani 0.50 1 d P . .
O49 O -0.6782(12) 0.9551(9) 0.4267(6) 0.116(5) Uani 0.40 1 d PU . .
N1 N -0.2143(2) 0.70253(17) 0.27710(12) 0.0271(7) Uani 1 1 d . . .
H1A H -0.2277 0.7394 0.2569 0.033 Uiso 1 1 d R . .
H1B H -0.1559 0.7152 0.2950 0.033 Uiso 1 1 d R . .
N2 N 0.1901(2) 0.84436(17) 0.12887(11) 0.0271(7) Uani 1 1 d . . .
N3 N -0.5662(3) 0.74019(16) 0.22892(12) 0.0267(7) Uani 1 1 d . . .
N4 N -0.4814(2) 0.83603(17) 0.22136(12) 0.0271(7) Uani 1 1 d . . .
N5 N -0.5697(3) 0.88316(17) 0.29006(12) 0.0284(7) Uani 1 1 d . . .
N6 N -0.6551(2) 0.78663(17) 0.29682(11) 0.0256(7) Uani 1 1 d . . .
N7 N -0.3326(2) 0.90279(16) 0.24773(11) 0.0242(7) Uani 1 1 d . . .
N8 N -0.1828(2) 0.92129(17) 0.28766(11) 0.0259(7) Uani 1 1 d . . .
N9 N -0.2741(3) 0.96814(17) 0.35565(11) 0.0278(7) Uani 1 1 d . . .
N10 N -0.4225(2) 0.95292(18) 0.31395(12) 0.0292(7) Uani 1 1 d . . .
N11 N -0.0529(2) 0.87510(17) 0.34563(11) 0.0252(7) Uani 1 1 d . . .
N12 N 0.0056(3) 0.79073(17) 0.39252(11) 0.0276(7) Uani 1 1 d . . .
N13 N -0.0966(3) 0.83392(18) 0.45775(12) 0.0309(8) Uani 1 1 d . . .
N14 N -0.1422(3) 0.92425(18) 0.41343(12) 0.0305(8) Uani 1 1 d . . .
N15 N -0.0247(2) 0.67805(17) 0.42413(11) 0.0251(7) Uani 1 1 d . . .
N16 N -0.1202(2) 0.58495(17) 0.42576(11) 0.0247(7) Uani 1 1 d . . .
N17 N -0.2016(2) 0.62399(17) 0.49818(11) 0.0260(7) Uani 1 1 d . . .
N18 N -0.1198(2) 0.72173(17) 0.49096(11) 0.0266(7) Uani 1 1 d . . .
N19 N -0.2574(2) 0.50692(18) 0.40256(11) 0.0253(7) Uani 1 1 d . . .
N20 N -0.4080(2) 0.49714(17) 0.36109(11) 0.0235(7) Uani 1 1 d . . .
N21 N -0.4993(2) 0.53064(17) 0.43321(11) 0.0241(7) Uani 1 1 d . . .
N22 N -0.3475(2) 0.55402(17) 0.47083(11) 0.0251(7) Uani 1 1 d . . .
N23 N -0.5398(2) 0.53512(17) 0.30148(11) 0.0244(7) Uani 1 1 d . . .
N24 N -0.5888(2) 0.62614(17) 0.25874(11) 0.0258(7) Uani 1 1 d . . .
N25 N -0.6757(2) 0.67235(16) 0.32812(11) 0.0249(7) Uani 1 1 d . . .
N26 N -0.6158(2) 0.58496(16) 0.37279(11) 0.0229(7) Uani 1 1 d . . .
N27 N 0.1935(2) 0.93430(18) 0.26788(13) 0.0311(8) Uani 1 1 d . . .
N28 N 0.1071(3) 0.5199(2) 0.38283(14) 0.0366(9) Uani 1 1 d . . .
C1 C -0.2036(3) 0.6416(2) 0.24608(14) 0.0285(9) Uani 1 1 d . . .
H1C H -0.2711 0.6289 0.2323 0.034 Uiso 1 1 calc R . .
H1D H -0.1784 0.6046 0.2668 0.034 Uiso 1 1 calc R . .
C2 C -0.1326(3) 0.6499(2) 0.20445(14) 0.0285(9) Uani 1 1 d . . .
C3 C -0.2974(3) 0.6901(2) 0.31072(15) 0.0304(9) Uani 1 1 d . . .
H3A H -0.2822 0.6489 0.3291 0.036 Uiso 1 1 calc R . .
H3B H -0.3613 0.6831 0.2914 0.036 Uiso 1 1 calc R . .
C4 C -0.3111(3) 0.7471(2) 0.34617(16) 0.0317(10) Uani 1 1 d . . .
C5 C -0.4757(3) 0.7676(2) 0.21593(14) 0.0254(8) Uani 1 1 d . . .
C6 C -0.6374(3) 0.7901(2) 0.24455(14) 0.0257(8) Uani 1 1 d . . .
H6 H -0.7018 0.7897 0.2242 0.031 Uiso 1 1 calc R . .
C7 C -0.5781(3) 0.8582(2) 0.24001(14) 0.0255(8) Uani 1 1 d . . .
H7 H -0.6148 0.8900 0.2177 0.031 Uiso 1 1 calc R . .
C8 C -0.6148(3) 0.8411(2) 0.32242(14) 0.0259(8) Uani 1 1 d . . .
C9 C -0.4013(3) 0.8807(2) 0.20680(13) 0.0255(8) Uani 1 1 d . . .
H9C H -0.4325 0.9202 0.1909 0.031 Uiso 1 1 calc R . .
H9D H -0.3615 0.8577 0.1830 0.031 Uiso 1 1 calc R . .
C10 C -0.5326(3) 0.9500(2) 0.30399(16) 0.0306(9) Uani 1 1 d . . .
H10C H -0.5519 0.9815 0.2778 0.037 Uiso 1 1 calc R . .
H10D H -0.5659 0.9644 0.3330 0.037 Uiso 1 1 calc R . .
C11 C -0.2336(3) 0.8809(2) 0.25403(13) 0.0237(8) Uani 1 1 d . . .
C12 C -0.3510(3) 0.9630(2) 0.27583(14) 0.0246(8) Uani 1 1 d . . .
H12 H -0.3707 1.0016 0.2547 0.030 Uiso 1 1 calc R . .
C13 C -0.2471(3) 0.9753(2) 0.30519(13) 0.0248(8) Uani 1 1 d . . .
H13 H -0.2189 1.0202 0.2988 0.030 Uiso 1 1 calc R . .
C14 C -0.3767(3) 0.9606(2) 0.35955(15) 0.0305(9) Uani 1 1 d . . .
C15 C -0.0748(3) 0.9139(2) 0.30097(14) 0.0256(8) Uani 1 1 d . . .
H15A H -0.0446 0.9585 0.3051 0.031 Uiso 1 1 calc R . .
H15B H -0.0423 0.8918 0.2742 0.031 Uiso 1 1 calc R . .
C16 C -0.2029(3) 0.9826(2) 0.39698(15) 0.0333(9) Uani 1 1 d . . .
H16A H -0.2411 0.9989 0.4240 0.040 Uiso 1 1 calc R . .
H16B H -0.1570 1.0185 0.3880 0.040 Uiso 1 1 calc R . .
C17 C -0.0228(3) 0.8092(2) 0.34527(14) 0.0249(8) Uani 1 1 d . . .
C18 C -0.0456(3) 0.9052(2) 0.39424(14) 0.0291(9) Uani 1 1 d . . .
H18 H 0.0040 0.9425 0.3964 0.035 Uiso 1 1 calc R . .
C19 C -0.0099(3) 0.8445(2) 0.42743(14) 0.0283(9) Uani 1 1 d . . .
H19 H 0.0532 0.8549 0.4473 0.034 Uiso 1 1 calc R . .
C20 C -0.1697(3) 0.8827(2) 0.44989(14) 0.0316(9) Uani 1 1 d . . .
C21 C 0.0479(3) 0.7252(2) 0.40546(14) 0.0255(8) Uani 1 1 d . . .
H21A H 0.1040 0.7313 0.4301 0.031 Uiso 1 1 calc R . .
H21B H 0.0763 0.7056 0.3767 0.031 Uiso 1 1 calc R . .
C22 C -0.0934(3) 0.7914(2) 0.50091(14) 0.0294(9) Uani 1 1 d . . .
H22A H -0.0248 0.7932 0.5167 0.035 Uiso 1 1 calc R . .
H22B H -0.1404 0.8096 0.5238 0.035 Uiso 1 1 calc R . .
C23 C -0.0715(3) 0.6283(2) 0.39559(14) 0.0248(8) Uani 1 1 d . . .
C24 C -0.0467(3) 0.6724(2) 0.47520(13) 0.0238(8) Uani 1 1 d . . .
H24 H 0.0162 0.6718 0.4968 0.029 Uiso 1 1 calc R . .
C25 C -0.1067(3) 0.6045(2) 0.47712(13) 0.0229(8) Uani 1 1 d . . .
H25 H -0.0691 0.5703 0.4969 0.027 Uiso 1 1 calc R . .
C26 C -0.2086(3) 0.6921(2) 0.50569(14) 0.0279(9) Uani 1 1 d . . .
C27 C -0.1483(3) 0.5167(2) 0.41068(14) 0.0257(8) Uani 1 1 d . . .
H27A H -0.1156 0.5061 0.3807 0.031 Uiso 1 1 calc R . .
H27B H -0.1223 0.4852 0.4357 0.031 Uiso 1 1 calc R . .
C28 C -0.2791(3) 0.5766(2) 0.51138(13) 0.0262(8) Uani 1 1 d . . .
H28A H -0.3198 0.5975 0.5358 0.031 Uiso 1 1 calc R . .
H28B H -0.2454 0.5373 0.5264 0.031 Uiso 1 1 calc R . .
C29 C -0.3046(3) 0.50578(19) 0.35648(14) 0.0245(8) Uani 1 1 d . . .
C30 C -0.3275(3) 0.4953(2) 0.44079(13) 0.0231(8) Uani 1 1 d . . .
H30 H -0.3066 0.4561 0.4610 0.028 Uiso 1 1 calc R . .
C31 C -0.4315(3) 0.48245(19) 0.41138(13) 0.0226(8) Uani 1 1 d . . .
H31 H -0.4552 0.4357 0.4151 0.027 Uiso 1 1 calc R . .
C32 C -0.4505(3) 0.5705(2) 0.46844(13) 0.0238(8) Uani 1 1 d . . .
C33 C -0.4758(3) 0.4796(2) 0.31883(13) 0.0240(8) Uani 1 1 d . . .
H33C H -0.4347 0.4645 0.2925 0.029 Uiso 1 1 calc R . .
H33D H -0.5193 0.4421 0.3275 0.029 Uiso 1 1 calc R . .
C34 C -0.6048(3) 0.5421(2) 0.41598(13) 0.0237(8) Uani 1 1 d . . .
H34C H -0.6409 0.5629 0.4421 0.028 Uiso 1 1 calc R . .
H34D H -0.6370 0.4987 0.4085 0.028 Uiso 1 1 calc R . .
C35 C -0.5160(3) 0.5767(2) 0.26366(13) 0.0241(8) Uani 1 1 d . . .
C36 C -0.6324(3) 0.5567(2) 0.32374(13) 0.0226(8) Uani 1 1 d . . .
H36 H -0.6841 0.5207 0.3228 0.027 Uiso 1 1 calc R . .
C37 C -0.6691(3) 0.6182(2) 0.29235(13) 0.0239(8) Uani 1 1 d . . .
H37 H -0.7356 0.6095 0.2749 0.029 Uiso 1 1 calc R . .
C38 C -0.6520(3) 0.6499(2) 0.37494(14) 0.0253(8) Uani 1 1 d . . .
C39 C -0.5960(3) 0.6708(2) 0.21694(13) 0.0264(8) Uani 1 1 d . . .
H39C H -0.6661 0.6707 0.2030 0.032 Uiso 1 1 calc R . .
H39D H -0.5523 0.6537 0.1922 0.032 Uiso 1 1 calc R . .
C40 C -0.7230(3) 0.7377(2) 0.31745(15) 0.0280(9) Uani 1 1 d . . .
H40C H -0.7821 0.7311 0.2946 0.034 Uiso 1 1 calc R . .
H40D H -0.7476 0.7561 0.3475 0.034 Uiso 1 1 calc R . .

loop_
_atom_site_aniso_label
_atom_site_aniso_U_11
_atom_site_aniso_U_22
_atom_site_aniso_U_33
_atom_site_aniso_U_23
_atom_site_aniso_U_13
_atom_site_aniso_U_12
Yb 0.02571(11) 0.02322(11) 0.02173(10) 0.00104(6) 0.00357(7) -0.00158(6)
O1 0.0299(14) 0.0242(15) 0.0306(14) -0.0014(11) 0.0070(11) -0.0039(12)
O2 0.069(2) 0.0263(17) 0.0389(17) -0.0042(14) 0.0230(15) -0.0117(15)
O3 0.070(2) 0.051(2) 0.072(3) -0.029(2) 0.041(2) -0.028(2)
O4 0.060(2) 0.061(2) 0.066(2) -0.032(2) 0.041(2) -0.0239(19)
O5 0.0241(14) 0.0348(17) 0.0321(15) 0.0038(12) 0.0018(11) 0.0013(12)
O6 0.0274(14) 0.0332(17) 0.0301(15) 0.0047(12) 0.0017(11) 0.0007(12)
O7 0.0323(16) 0.0399(18) 0.0357(16) 0.0028(13) 0.0012(12) -0.0106(14)
O8 0.0447(17) 0.0315(17) 0.0335(15) 0.0005(13) 0.0143(13) -0.0050(13)
O9 0.0480(18) 0.0283(17) 0.0264(14) 0.0041(12) 0.0032(12) -0.0072(13)
O10 0.0371(16) 0.0351(17) 0.0233(14) -0.0022(12) 0.0082(12) -0.0120(13)
O11 0.0374(16) 0.0398(18) 0.0290(15) 0.0086(13) 0.0127(12) 0.0063(13)
O12 0.0388(16) 0.0364(18) 0.0314(15) 0.0018(13) 0.0053(12) -0.0082(13)
O13 0.0287(14) 0.0389(17) 0.0233(13) 0.0016(12) 0.0029(11) 0.0012(12)
O14 0.0300(15) 0.0296(16) 0.0336(15) -0.0031(12) 0.0034(12) 0.0016(12)
O15 0.0363(16) 0.0374(18) 0.0249(15) -0.0039(12) 0.0044(12) 0.0004(13)
O16 0.0294(14) 0.0271(15) 0.0262(14) -0.0027(11) 0.0022(11) 0.0030(12)
O17 0.0458(18) 0.045(2) 0.0296(15) -0.0054(14) 0.0109(13) -0.0027(15)
O18 0.0334(15) 0.0273(15) 0.0227(14) 0.0016(12) 0.0043(11) 0.0021(12)
O19 0.0491(19) 0.044(2) 0.0307(16) -0.0017(14) 0.0091(14) 0.0104(15)
O20 0.0304(15) 0.0349(17) 0.0199(13) 0.0005(11) 0.0041(11) -0.0012(12)
O21 0.0338(16) 0.0382(18) 0.0360(16) -0.0091(14) 0.0082(13) 0.0047(14)
O22 0.0278(14) 0.0346(16) 0.0239(13) -0.0028(12) 0.0080(11) -0.0028(12)
O23 0.0305(15) 0.0347(17) 0.0269(14) -0.0078(12) 0.0038(11) 0.0034(12)
O24 0.0317(15) 0.0299(16) 0.0265(14) -0.0001(11) 0.0091(12) -0.0017(12)
O25 0.0363(16) 0.0286(16) 0.0251(14) -0.0015(12) 0.0040(12) -0.0005(12)
O26 0.0414(17) 0.0312(17) 0.0359(16) -0.0071(13) -0.0029(13) -0.0035(13)
O27 0.047(2) 0.072(3) 0.0428(19) -0.0011(18) 0.0121(16) -0.0100(18)
O28 0.053(2) 0.0318(18) 0.0497(19) -0.0037(14) -0.0117(15) -0.0070(15)
O29 0.042(2) 0.085(3) 0.061(2) 0.033(2) 0.0103(17) 0.0128(19)
O30 0.0325(17) 0.050(2) 0.069(2) 0.0112(18) 0.0069(16) -0.0104(16)
O31 0.042(2) 0.058(3) 0.107(3) -0.044(2) -0.021(2) 0.0126(18)
O32 0.061(2) 0.050(2) 0.053(2) -0.0136(17) 0.0186(17) -0.0068(18)
O33 0.094(3) 0.060(3) 0.0380(19) -0.0024(18) -0.0099(19) 0.021(2)
O34 0.042(2) 0.164(5) 0.0298(18) 0.021(2) 0.0108(15) 0.031(2)
O35 0.051(2) 0.044(2) 0.0466(19) 0.0139(15) 0.0124(15) 0.0093(16)
O36 0.0367(17) 0.062(2) 0.0389(17) 0.0145(16) 0.0023(14) 0.0054(16)
O37 0.0370(18) 0.041(2) 0.0392(18) -0.0004(13) 0.0034(14) 0.0078(13)
O38 0.0387(17) 0.052(2) 0.0313(16) -0.0002(14) 0.0073(13) -0.0010(15)
O39 0.0399(17) 0.045(2) 0.0371(16) -0.0044(14) 0.0078(13) 0.0009(14)
O40 0.067(3) 0.080(3) 0.067(3) -0.033(2) 0.007(2) 0.017(2)
O41 0.064(2) 0.052(2) 0.049(2) -0.0038(17) 0.0136(17) -0.0062(18)
O42 0.082(4) 0.106(5) 0.105(4) -0.021(4) 0.027(4) -0.004(4)
O43 0.084(4) 0.056(4) 0.095(4) -0.003(3) 0.039(4) -0.020(3)
O44 0.066(5) 0.058(5) 0.043(4) 0.004(3) 0.003(3) 0.005(4)
O45 0.108(5) 0.087(5) 0.135(5) -0.043(4) -0.024(4) 0.008(4)
O46 0.144(6) 0.142(6) 0.123(6) 0.026(5) 0.029(4) 0.022(5)
O47 0.070(5) 0.089(7) 0.052(5) 0.003(4) 0.002(4) 0.024(5)
O48 0.070(6) 0.145(10) 0.062(5) 0.010(6) -0.014(4) -0.011(6)
O49 0.115(6) 0.114(6) 0.121(6) -0.016(5) 0.022(5) 0.002(5)
N1 0.0295(17) 0.0250(18) 0.0274(17) -0.0014(13) 0.0053(14) -0.0047(14)
N2 0.0290(18) 0.0297(19) 0.0226(16) 0.0002(14) 0.0028(13) -0.0020(15)
N3 0.0321(18) 0.0220(18) 0.0264(17) -0.0015(13) 0.0054(14) -0.0028(14)
N4 0.0240(16) 0.0262(18) 0.0313(17) -0.0012(14) 0.0037(13) -0.0012(14)
N5 0.0333(18) 0.0250(18) 0.0276(17) -0.0025(14) 0.0066(14) -0.0047(14)
N6 0.0267(17) 0.0277(19) 0.0228(16) 0.0015(13) 0.0043(13) -0.0025(14)
N7 0.0245(16) 0.0236(17) 0.0241(16) -0.0008(13) -0.0001(13) -0.0002(13)
N8 0.0265(17) 0.0233(18) 0.0277(17) -0.0005(13) -0.0013(13) 0.0028(13)
N9 0.0332(19) 0.0269(19) 0.0231(16) -0.0005(14) 0.0007(14) 0.0028(14)
N10 0.0301(18) 0.0301(19) 0.0282(17) -0.0045(14) 0.0079(14) -0.0031(15)
N11 0.0304(17) 0.0250(18) 0.0201(15) 0.0024(13) 0.0001(13) 0.0002(14)
N12 0.0365(19) 0.0226(18) 0.0235(16) 0.0014(13) 0.0002(14) 0.0015(14)
N13 0.039(2) 0.0294(19) 0.0243(17) 0.0004(14) 0.0035(14) 0.0009(15)
N14 0.039(2) 0.0280(19) 0.0238(17) -0.0022(14) -0.0019(14) 0.0065(15)
N15 0.0260(17) 0.0265(18) 0.0231(16) 0.0009(13) 0.0033(13) -0.0006(13)
N16 0.0260(17) 0.0252(18) 0.0234(16) -0.0009(13) 0.0048(13) -0.0014(13)
N17 0.0250(17) 0.0270(18) 0.0265(17) -0.0031(14) 0.0049(13) -0.0016(13)
N18 0.0306(18) 0.0247(18) 0.0249(16) -0.0003(14) 0.0043(13) 0.0016(14)
N19 0.0203(16) 0.035(2) 0.0210(15) -0.0024(14) 0.0032(12) -0.0011(14)
N20 0.0222(16) 0.0286(18) 0.0200(15) -0.0016(13) 0.0027(12) -0.0004(13)
N21 0.0209(16) 0.0294(18) 0.0222(15) -0.0034(13) 0.0025(12) 0.0011(13)
N22 0.0228(16) 0.0294(19) 0.0233(16) -0.0066(13) 0.0016(13) 0.0009(13)
N23 0.0233(16) 0.0282(18) 0.0217(15) 0.0028(13) 0.0032(12) 0.0022(13)
N24 0.0269(17) 0.0269(18) 0.0239(16) 0.0036(13) 0.0046(13) 0.0001(14)
N25 0.0281(17) 0.0238(18) 0.0229(16) 0.0010(13) 0.0023(13) 0.0015(13)
N26 0.0225(16) 0.0250(17) 0.0212(15) 0.0006(13) 0.0017(12) -0.0012(13)
N27 0.0254(17) 0.030(2) 0.037(2) -0.0016(16) -0.0035(15) 0.0043(15)
N28 0.0248(18) 0.038(2) 0.047(2) 0.0016(18) -0.0011(16) 0.0060(16)
C1 0.035(2) 0.021(2) 0.030(2) -0.0011(16) 0.0088(17) -0.0024(17)
C2 0.035(2) 0.026(2) 0.024(2) 0.0012(16) 0.0027(16) -0.0014(17)
C3 0.030(2) 0.029(2) 0.033(2) -0.0004(17) 0.0091(17) -0.0038(17)
C4 0.034(2) 0.033(3) 0.029(2) 0.0002(17) 0.0043(18) 0.0009(18)
C5 0.028(2) 0.026(2) 0.0216(18) -0.0003(16) -0.0011(15) 0.0003(17)
C6 0.026(2) 0.027(2) 0.0239(19) 0.0019(16) -0.0002(15) 0.0019(16)
C7 0.026(2) 0.023(2) 0.0270(19) 0.0012(16) 0.0004(15) 0.0028(16)
C8 0.0229(19) 0.028(2) 0.026(2) 0.0009(16) 0.0014(15) 0.0044(16)
C9 0.029(2) 0.027(2) 0.0210(18) 0.0010(15) 0.0029(15) 0.0003(16)
C10 0.029(2) 0.026(2) 0.037(2) -0.0032(17) 0.0083(17) 0.0002(17)
C11 0.028(2) 0.022(2) 0.0214(18) 0.0043(15) 0.0037(15) 0.0001(16)
C12 0.026(2) 0.021(2) 0.0261(19) 0.0020(15) 0.0009(15) -0.0002(15)
C13 0.028(2) 0.021(2) 0.0255(19) -0.0003(15) 0.0010(15) 0.0006(15)
C14 0.040(2) 0.022(2) 0.029(2) -0.0036(16) 0.0033(18) -0.0001(17)
C15 0.0245(19) 0.026(2) 0.0261(19) 0.0073(16) 0.0002(15) -0.0009(16)
C16 0.045(2) 0.027(2) 0.028(2) -0.0051(17) -0.0040(18) 0.0058(19)
C17 0.0239(19) 0.026(2) 0.0250(19) 0.0045(16) 0.0034(15) -0.0026(15)
C18 0.036(2) 0.026(2) 0.025(2) -0.0005(16) -0.0042(16) -0.0029(17)
C19 0.033(2) 0.026(2) 0.0254(19) 0.0006(16) -0.0040(16) -0.0042(17)
C20 0.042(2) 0.030(2) 0.023(2) -0.0044(17) -0.0016(18) -0.0006(18)
C21 0.024(2) 0.028(2) 0.0252(19) 0.0047(16) 0.0012(15) -0.0004(16)
C22 0.041(2) 0.025(2) 0.0223(19) 0.0006(16) -0.0005(16) -0.0017(18)
C23 0.0199(18) 0.027(2) 0.028(2) 0.0012(16) 0.0027(15) 0.0042(15)
C24 0.0253(19) 0.026(2) 0.0202(18) 0.0014(15) 0.0002(15) 0.0003(16)
C25 0.0202(18) 0.027(2) 0.0211(18) 0.0015(15) 0.0018(14) 0.0019(15)
C26 0.030(2) 0.032(2) 0.0215(18) -0.0019(16) 0.0004(16) -0.0004(17)
C27 0.0227(19) 0.027(2) 0.0273(19) -0.0034(16) 0.0058(15) 0.0022(16)
C28 0.0225(19) 0.036(2) 0.0207(18) -0.0029(16) 0.0032(15) -0.0029(16)
C29 0.026(2) 0.019(2) 0.029(2) -0.0025(15) 0.0032(16) 0.0005(15)
C30 0.0249(19) 0.023(2) 0.0218(18) 0.0012(15) 0.0025(15) 0.0007(15)
C31 0.0246(19) 0.022(2) 0.0215(18) -0.0005(15) 0.0034(14) 0.0015(15)
C32 0.027(2) 0.024(2) 0.0207(18) 0.0029(15) 0.0038(15) 0.0015(16)
C33 0.0253(19) 0.025(2) 0.0219(18) -0.0037(15) 0.0022(15) 0.0021(15)
C34 0.0199(18) 0.029(2) 0.0225(18) 0.0054(15) 0.0042(14) 0.0003(15)
C35 0.026(2) 0.024(2) 0.0219(18) -0.0026(15) 0.0001(15) -0.0059(16)
C36 0.0216(18) 0.025(2) 0.0212(18) -0.0015(15) 0.0008(14) -0.0016(15)
C37 0.0243(19) 0.025(2) 0.0220(18) 0.0011(15) 0.0009(15) -0.0010(15)
C38 0.0217(19) 0.028(2) 0.027(2) 0.0008(16) 0.0029(15) -0.0029(16)
C39 0.035(2) 0.025(2) 0.0193(18) -0.0016(15) 0.0023(16) -0.0033(17)
C40 0.027(2) 0.028(2) 0.030(2) 0.0045(16) 0.0061(16) 0.0043(16)

loop_
_atom_type_symbol
_atom_type_description
_atom_type_scat_dispersion_real
_atom_type_scat_dispersion_imag
_atom_type_scat_source
C C 0.0033 0.0016 'International Tables Vol C Tables 4.2.6.8 and 6.1.1.4'
H H 0.0000 0.0000 'International Tables Vol C Tables 4.2.6.8 and 6.1.1.4'
N N 0.0061 0.0033 'International Tables Vol C Tables 4.2.6.8 and 6.1.1.4'
O O 0.0106 0.0060 'International Tables Vol C Tables 4.2.6.8 and 6.1.1.4'
Yb Yb -0.3850 5.5486 'International Tables Vol C Tables 4.2.6.8 and 6.1.1.4'

loop_
_geom_angle_atom_site_label_1
_geom_angle_atom_site_label_2
_geom_angle_atom_site_label_3
_geom_angle
_geom_angle_site_symmetry_1
_geom_angle_site_symmetry_3
_geom_angle_publ_flag
O12 Yb O11 86.85(11) . . ?
O12 Yb O10 140.94(9) . . ?
O11 Yb O10 79.56(10) . . ?
O12 Yb O13 94.16(10) . . ?
O11 Yb O13 143.10(9) . . ?
O10 Yb O13 76.65(10) . . ?
O12 Yb O9 72.68(10) . . ?
O11 Yb O9 143.29(10) . . ?
O10 Yb O9 134.70(10) . . ?
O13 Yb O9 70.28(10) . . ?
O12 Yb O8 73.29(10) . . ?
O11 Yb O8 70.67(10) . . ?
O10 Yb O8 133.23(10) . . ?
O13 Yb O8 144.57(10) . . ?
O9 Yb O8 74.34(10) . . ?
O12 Yb O1 74.29(9) . . ?
O11 Yb O1 73.19(9) . . ?
O10 Yb O1 66.75(9) . . ?
O13 Yb O1 71.65(9) . . ?
O9 Yb O1 126.62(10) . . ?
O8 Yb O1 132.04(10) . . ?
O12 Yb O6 139.49(10) . . ?
O11 Yb O6 74.70(10) . . ?
O10 Yb O6 71.24(9) . . ?
O13 Yb O6 122.18(10) . . ?
O9 Yb O6 101.34(9) . . ?
O8 Yb O6 66.66(10) . . ?
O1 Yb O6 130.56(9) . . ?
O12 Yb O5 140.17(9) . . ?
O11 Yb O5 124.33(10) . . ?
O10 Yb O5 74.88(9) . . ?
O13 Yb O5 75.54(9) . . ?
O9 Yb O5 67.61(9) . . ?
O8 Yb O5 92.90(9) . . ?
O1 Yb O5 133.89(9) . . ?
O6 Yb O5 50.50(9) . . ?
C2 O1 Yb 132.2(2) . . ?
C4 O4 H4 112.5 . . ?
N2 O5 Yb 96.9(2) . . ?
N2 O6 Yb 96.8(2) . . ?
Yb O8 H8A 114.7 . . ?
Yb O8 H8B 118.5 . . ?
H8A O8 H8B 119.1 . . ?
Yb O9 H9A 121.3 . . ?
Yb O9 H9B 119.4 . . ?
H9A O9 H9B 109.9 . . ?
Yb O10 H10A 132.0 . . ?
Yb O10 H10B 129.1 . . ?
H10A O10 H10B 96.8 . . ?
Yb O11 H11A 118.6 . . ?
Yb O11 H11B 118.7 . . ?
H11A O11 H11B 117.8 . . ?
Yb O12 H12A 108.2 . . ?
Yb O12 H12B 109.9 . . ?
H12A O12 H12B 95.9 . . ?
Yb O13 H13A 116.1 . . ?
Yb O13 H13B 121.2 . . ?
H13A O13 H13B 103.5 . . ?
H32A O32 H32B 105.5 . . ?
H33A O33 H33B 98.5 . . ?
H34A O34 H34B 91.9 . . ?
H35A O35 H35B 100.7 . . ?
H36A O36 H36B 102.0 . . ?
H37A O37 H37B 105.9 . . ?
H38A O38 H38B 104.1 . . ?
H39A O39 H39B 106.7 . . ?
H40A O40 H40B 94.6 . . ?
O44 O47 O47 125.9(10) . 3_665 ?
C1 N1 C3 108.5(3) . . ?
C1 N1 H1A 108.7 . . ?
C3 N1 H1A 112.3 . . ?
C1 N1 H1B 115.1 . . ?
C3 N1 H1B 109.3 . . ?
H1A N1 H1B 103.0 . . ?
O7 N2 O5 122.8(3) . . ?
O7 N2 O6 121.5(3) . . ?
O5 N2 O6 115.7(3) . . ?
C5 N3 C6 113.0(3) . . ?
C5 N3 C39 122.5(3) . . ?
C6 N3 C39 122.9(3) . . ?
C5 N4 C9 122.1(3) . . ?
C5 N4 C7 113.0(3) . . ?
C9 N4 C7 124.8(3) . . ?
C8 N5 C10 122.1(3) . . ?
C8 N5 C7 113.0(3) . . ?
C10 N5 C7 124.2(3) . . ?
C8 N6 C40 123.4(3) . . ?
C8 N6 C6 112.5(3) . . ?
C40 N6 C6 123.2(3) . . ?
C11 N7 C12 112.4(3) . . ?
C11 N7 C9 122.5(3) . . ?
C12 N7 C9 122.7(3) . . ?
C11 N8 C15 122.7(3) . . ?
C11 N8 C13 112.6(3) . . ?
C15 N8 C13 124.5(3) . . ?
C14 N9 C16 123.4(3) . . ?
C14 N9 C13 112.5(3) . . ?
C16 N9 C13 122.8(3) . . ?
C14 N10 C10 123.6(3) . . ?
C14 N10 C12 112.1(3) . . ?
C10 N10 C12 122.9(3) . . ?
C17 N11 C18 113.3(3) . . ?
C17 N11 C15 122.7(3) . . ?
C18 N11 C15 123.4(3) . . ?
C17 N12 C21 123.2(3) . . ?
C17 N12 C19 112.6(3) . . ?
C21 N12 C19 124.2(3) . . ?
C20 N13 C22 121.6(3) . . ?
C20 N13 C19 111.7(3) . . ?
C22 N13 C19 124.2(3) . . ?
C20 N14 C18 112.7(3) . . ?
C20 N14 C16 122.8(4) . . ?
C18 N14 C16 124.4(3) . . ?
C23 N15 C21 122.6(3) . . ?
C23 N15 C24 112.7(3) . . ?
C21 N15 C24 124.3(3) . . ?
C23 N16 C27 121.9(3) . . ?
C23 N16 C25 112.4(3) . . ?
C27 N16 C25 122.3(3) . . ?
C26 N17 C28 123.3(3) . . ?
C26 N17 C25 112.8(3) . . ?
C28 N17 C25 123.9(3) . . ?
C26 N18 C22 123.1(3) . . ?
C26 N18 C24 112.5(3) . . ?
C22 N18 C24 122.9(3) . . ?
C29 N19 C27 122.0(3) . . ?
C29 N19 C30 113.1(3) . . ?
C27 N19 C30 124.9(3) . . ?
C29 N20 C33 120.8(3) . . ?
C29 N20 C31 112.0(3) . . ?
C33 N20 C31 123.4(3) . . ?
C32 N21 C34 122.1(3) . . ?
C32 N21 C31 113.3(3) . . ?
C34 N21 C31 124.1(3) . . ?
C32 N22 C28 121.1(3) . . ?
C32 N22 C30 111.7(3) . . ?
C28 N22 C30 123.6(3) . . ?
C35 N23 C33 123.4(3) . . ?
C35 N23 C36 111.9(3) . . ?
C33 N23 C36 124.5(3) . . ?
C35 N24 C39 121.9(3) . . ?
C35 N24 C37 112.9(3) . . ?
C39 N24 C37 123.7(3) . . ?
C38 N25 C40 123.0(3) . . ?
C38 N25 C37 111.7(3) . . ?
C40 N25 C37 124.1(3) . . ?
C38 N26 C34 121.9(3) . . ?
C38 N26 C36 111.4(3) . . ?
C34 N26 C36 121.8(3) . . ?
O27 N27 O26 120.1(4) . . ?
O27 N27 O28 121.7(4) . . ?
O26 N27 O28 118.2(4) . . ?
O31 N28 O30 122.7(4) . . ?
O31 N28 O29 120.7(5) . . ?
O30 N28 O29 116.5(4) . . ?
N1 C1 C2 115.0(3) . . ?
N1 C1 H1C 108.5 . . ?
C2 C1 H1C 108.5 . . ?
N1 C1 H1D 108.5 . . ?
C2 C1 H1D 108.5 . . ?
H1C C1 H1D 107.5 . . ?
O1 C2 O2 126.6(4) . . ?
O1 C2 C1 119.4(3) . . ?
O2 C2 C1 113.9(3) . . ?
N1 C3 C4 113.3(3) . . ?
N1 C3 H3A 108.9 . . ?
C4 C3 H3A 108.9 . . ?
N1 C3 H3B 108.9 . . ?
C4 C3 H3B 108.9 . . ?
H3A C3 H3B 107.7 . . ?
O3 C4 O4 126.0(4) . . ?
O3 C4 C3 124.0(4) . . ?
O4 C4 C3 110.1(4) . . ?
O14 C5 N4 125.6(4) . . ?
O14 C5 N3 126.3(4) . . ?
N4 C5 N3 108.1(3) . . ?
N3 C6 N6 113.6(3) . . ?
N3 C6 C7 103.6(3) . . ?
N6 C6 C7 103.1(3) . . ?
N3 C6 H6 112.0 . . ?
N6 C6 H6 112.0 . . ?
C7 C6 H6 112.0 . . ?
N5 C7 N4 114.4(3) . . ?
N5 C7 C6 103.2(3) . . ?
N4 C7 C6 102.3(3) . . ?
N5 C7 H7 112.1 . . ?
N4 C7 H7 112.1 . . ?
C6 C7 H7 112.1 . . ?
O15 C8 N6 125.7(4) . . ?
O15 C8 N5 126.1(4) . . ?
N6 C8 N5 108.2(3) . . ?
N4 C9 N7 113.2(3) . . ?
N4 C9 H9C 108.9 . . ?
N7 C9 H9C 108.9 . . ?
N4 C9 H9D 108.9 . . ?
N7 C9 H9D 108.9 . . ?
H9C C9 H9D 107.7 . . ?
N10 C10 N5 113.5(3) . . ?
N10 C10 H10C 108.9 . . ?
N5 C10 H10C 108.9 . . ?
N10 C10 H10D 108.9 . . ?
N5 C10 H10D 108.9 . . ?
H10C C10 H10D 107.7 . . ?
O16 C11 N8 125.8(3) . . ?
O16 C11 N7 125.6(3) . . ?
N8 C11 N7 108.6(3) . . ?
N7 C12 N10 113.8(3) . . ?
N7 C12 C13 103.6(3) . . ?
N10 C12 C13 103.3(3) . . ?
N7 C12 H12 111.9 . . ?
N10 C12 H12 111.9 . . ?
C13 C12 H12 111.9 . . ?
N9 C13 N8 114.8(3) . . ?
N9 C13 C12 102.8(3) . . ?
N8 C13 C12 102.7(3) . . ?
N9 C13 H13 111.9 . . ?
N8 C13 H13 111.9 . . ?
C12 C13 H13 111.9 . . ?
O17 C14 N10 125.1(4) . . ?
O17 C14 N9 126.1(4) . . ?
N10 C14 N9 108.8(3) . . ?
N8 C15 N11 113.9(3) . . ?
N8 C15 H15A 108.8 . . ?
N11 C15 H15A 108.8 . . ?
N8 C15 H15B 108.8 . . ?
N11 C15 H15B 108.8 . . ?
H15A C15 H15B 107.7 . . ?
N9 C16 N14 113.4(3) . . ?
N9 C16 H16A 108.9 . . ?
N14 C16 H16A 108.9 . . ?
N9 C16 H16B 108.9 . . ?
N14 C16 H16B 108.9 . . ?
H16A C16 H16B 107.7 . . ?
O18 C17 N11 126.9(4) . . ?
O18 C17 N12 125.1(4) . . ?
N11 C17 N12 108.0(3) . . ?
N14 C18 N11 115.3(3) . . ?
N14 C18 C19 103.1(3) . . ?
N11 C18 C19 102.6(3) . . ?
N14 C18 H18 111.7 . . ?
N11 C18 H18 111.7 . . ?
C19 C18 H18 111.7 . . ?
N12 C19 N13 114.4(3) . . ?
N12 C19 C18 103.3(3) . . ?
N13 C19 C18 103.1(3) . . ?
N12 C19 H19 111.8 . . ?
N13 C19 H19 111.8 . . ?
C18 C19 H19 111.8 . . ?
O19 C20 N14 126.0(4) . . ?
O19 C20 N13 124.8(4) . . ?
N14 C20 N13 109.2(4) . . ?
N12 C21 N15 114.5(3) . . ?
N12 C21 H21A 108.6 . . ?
N15 C21 H21A 108.6 . . ?
N12 C21 H21B 108.6 . . ?
N15 C21 H21B 108.6 . . ?
H21A C21 H21B 107.6 . . ?
N18 C22 N13 113.9(3) . . ?
N18 C22 H22A 108.8 . . ?
N13 C22 H22A 108.8 . . ?
N18 C22 H22B 108.8 . . ?
N13 C22 H22B 108.8 . . ?
H22A C22 H22B 107.7 . . ?
O20 C23 N16 125.9(4) . . ?
O20 C23 N15 126.0(4) . . ?
N16 C23 N15 108.2(3) . . ?
N15 C24 N18 114.1(3) . . ?
N15 C24 C25 103.2(3) . . ?
N18 C24 C25 103.1(3) . . ?
N15 C24 H24 111.9 . . ?
N18 C24 H24 111.9 . . ?
C25 C24 H24 111.9 . . ?
N17 C25 N16 113.4(3) . . ?
N17 C25 C24 103.3(3) . . ?
N16 C25 C24 103.2(3) . . ?
N17 C25 H25 112.1 . . ?
N16 C25 H25 112.1 . . ?
C24 C25 H25 112.1 . . ?
O21 C26 N17 125.7(4) . . ?
O21 C26 N18 126.2(4) . . ?
N17 C26 N18 108.0(3) . . ?
N19 C27 N16 113.6(3) . . ?
N19 C27 H27A 108.8 . . ?
N16 C27 H27A 108.8 . . ?
N19 C27 H27B 108.8 . . ?
N16 C27 H27B 108.8 . . ?
H27A C27 H27B 107.7 . . ?
N17 C28 N22 114.7(3) . . ?
N17 C28 H28A 108.6 . . ?
N22 C28 H28A 108.6 . . ?
N17 C28 H28B 108.6 . . ?
N22 C28 H28B 108.6 . . ?
H28A C28 H28B 107.6 . . ?
O22 C29 N19 125.9(3) . . ?
O22 C29 N20 126.1(3) . . ?
N19 C29 N20 108.0(3) . . ?
N19 C30 N22 115.1(3) . . ?
N19 C30 C31 102.9(3) . . ?
N22 C30 C31 103.9(3) . . ?
N19 C30 H30 111.4 . . ?
N22 C30 H30 111.4 . . ?
C31 C30 H30 111.4 . . ?
N21 C31 N20 115.2(3) . . ?
N21 C31 C30 102.4(3) . . ?
N20 C31 C30 103.2(3) . . ?
N21 C31 H31 111.8 . . ?
N20 C31 H31 111.8 . . ?
C30 C31 H31 111.8 . . ?
O23 C32 N21 125.4(3) . . ?
O23 C32 N22 126.6(3) . . ?
N21 C32 N22 107.9(3) . . ?
N23 C33 N20 113.1(3) . . ?
N23 C33 H33C 109.0 . . ?
N20 C33 H33C 109.0 . . ?
N23 C33 H33D 109.0 . . ?
N20 C33 H33D 109.0 . . ?
H33C C33 H33D 107.8 . . ?
N21 C34 N26 113.6(3) . . ?
N21 C34 H34C 108.8 . . ?
N26 C34 H34C 108.8 . . ?
N21 C34 H34D 108.8 . . ?
N26 C34 H34D 108.8 . . ?
H34C C34 H34D 107.7 . . ?
O24 C35 N24 125.9(4) . . ?
O24 C35 N23 125.7(4) . . ?
N24 C35 N23 108.4(3) . . ?
N23 C36 N26 114.7(3) . . ?
N23 C36 C37 103.7(3) . . ?
N26 C36 C37 103.5(3) . . ?
N23 C36 H36 111.5 . . ?
N26 C36 H36 111.5 . . ?
C37 C36 H36 111.5 . . ?
N24 C37 N25 115.0(3) . . ?
N24 C37 C36 103.0(3) . . ?
N25 C37 C36 103.5(3) . . ?
N24 C37 H37 111.5 . . ?
N25 C37 H37 111.5 . . ?
C36 C37 H37 111.5 . . ?
O25 C38 N26 126.1(4) . . ?
O25 C38 N25 125.1(4) . . ?
N26 C38 N25 108.8(3) . . ?
N24 C39 N3 113.2(3) . . ?
N24 C39 H39C 108.9 . . ?
N3 C39 H39C 108.9 . . ?
N24 C39 H39D 108.9 . . ?
N3 C39 H39D 108.9 . . ?
H39C C39 H39D 107.7 . . ?
N6 C40 N25 114.1(3) . . ?
N6 C40 H40C 108.7 . . ?
N25 C40 H40C 108.7 . . ?
N6 C40 H40D 108.7 . . ?
N25 C40 H40D 108.7 . . ?
H40C C40 H40D 107.6 . . ?

loop_
_geom_bond_atom_site_label_1
_geom_bond_atom_site_label_2
_geom_bond_distance
_geom_bond_site_symmetry_2
_geom_bond_publ_flag
Yb O12 2.314(3) . ?
Yb O11 2.324(3) . ?
Yb O10 2.335(3) . ?
Yb O13 2.337(3) . ?
Yb O9 2.358(3) . ?
Yb O8 2.400(3) . ?
Yb O1 2.412(3) . ?
Yb O6 2.515(3) . ?
Yb O5 2.518(3) . ?
O1 C2 1.250(5) . ?
O2 C2 1.255(5) . ?
O3 C4 1.186(5) . ?
O4 C4 1.311(6) . ?
O4 H4 0.9586 . ?
O5 N2 1.263(4) . ?
O6 N2 1.273(4) . ?
O7 N2 1.224(4) . ?
O8 H8A 0.9010 . ?
O8 H8B 0.8861 . ?
O9 H9A 0.7976 . ?
O9 H9B 0.7773 . ?
O10 H10A 0.8419 . ?
O10 H10B 0.8293 . ?
O11 H11A 0.8575 . ?
O11 H11B 0.8762 . ?
O12 H12A 0.8293 . ?
O12 H12B 0.8577 . ?
O13 H13A 0.8474 . ?
O13 H13B 0.7680 . ?
O14 C5 1.227(5) . ?
O15 C8 1.218(5) . ?
O16 C11 1.228(5) . ?
O17 C14 1.230(5) . ?
O18 C17 1.231(5) . ?
O19 C20 1.234(5) . ?
O20 C23 1.224(4) . ?
O21 C26 1.223(5) . ?
O22 C29 1.229(5) . ?
O23 C32 1.216(5) . ?
O24 C35 1.228(4) . ?
O25 C38 1.230(5) . ?
O26 N27 1.259(4) . ?
O27 N27 1.226(5) . ?
O28 N27 1.262(5) . ?
O29 N28 1.261(5) . ?
O30 N28 1.230(5) . ?
O31 N28 1.220(5) . ?
O32 H32A 0.8248 . ?
O32 H32B 0.9406 . ?
O33 H33A 0.9620 . ?
O33 H33B 0.9365 . ?
O34 H34A 0.9520 . ?
O34 H34B 0.7378 . ?
O35 H35A 0.8697 . ?
O35 H35B 0.8857 . ?
O36 H36A 0.8889 . ?
O36 H36B 0.9531 . ?
O37 H37A 0.9906 . ?
O37 H37B 0.8802 . ?
O38 H38A 0.9902 . ?
O38 H38B 0.8636 . ?
O39 H39A 0.8904 . ?
O39 H39B 0.9121 . ?
O40 H40A 0.9494 . ?
O40 H40B 0.8996 . ?
O44 O47 1.468(11) . ?
O47 O47 1.686(16) 3_665 ?
N1 C1 1.482(5) . ?
N1 C3 1.483(5) . ?
N1 H1A 0.9237 . ?
N1 H1B 0.9155 . ?
N3 C5 1.366(5) . ?
N3 C6 1.437(5) . ?
N3 C39 1.455(5) . ?
N4 C5 1.362(5) . ?
N4 C9 1.442(5) . ?
N4 C7 1.457(5) . ?
N5 C8 1.371(5) . ?
N5 C10 1.448(5) . ?
N5 C7 1.451(5) . ?
N6 C8 1.370(5) . ?
N6 C40 1.448(5) . ?
N6 C6 1.462(5) . ?
N7 C11 1.363(5) . ?
N7 C12 1.443(5) . ?
N7 C9 1.457(5) . ?
N8 C11 1.358(5) . ?
N8 C15 1.442(5) . ?
N8 C13 1.455(5) . ?
N9 C14 1.358(5) . ?
N9 C16 1.446(5) . ?
N9 C13 1.450(5) . ?
N10 C14 1.356(5) . ?
N10 C10 1.448(5) . ?
N10 C12 1.453(5) . ?
N11 C17 1.359(5) . ?
N11 C18 1.452(5) . ?
N11 C15 1.454(5) . ?
N12 C17 1.370(5) . ?
N12 C21 1.442(5) . ?
N12 C19 1.449(5) . ?
N13 C20 1.364(5) . ?
N13 C22 1.445(5) . ?
N13 C19 1.457(5) . ?
N14 C20 1.355(5) . ?
N14 C18 1.444(5) . ?
N14 C16 1.454(5) . ?
N15 C23 1.374(5) . ?
N15 C21 1.444(5) . ?
N15 C24 1.445(5) . ?
N16 C23 1.370(5) . ?
N16 C27 1.449(5) . ?
N16 C25 1.455(5) . ?
N17 C26 1.363(5) . ?
N17 C28 1.439(5) . ?
N17 C25 1.448(5) . ?
N18 C26 1.380(5) . ?
N18 C22 1.440(5) . ?
N18 C24 1.447(5) . ?
N19 C29 1.367(5) . ?
N19 C27 1.440(5) . ?
N19 C30 1.447(5) . ?
N20 C29 1.375(5) . ?
N20 C33 1.453(5) . ?
N20 C31 1.454(5) . ?
N21 C32 1.369(5) . ?
N21 C34 1.446(5) . ?
N21 C31 1.451(5) . ?
N22 C32 1.380(5) . ?
N22 C28 1.450(5) . ?
N22 C30 1.453(5) . ?
N23 C35 1.370(5) . ?
N23 C33 1.440(5) . ?
N23 C36 1.449(5) . ?
N24 C35 1.363(5) . ?
N24 C39 1.441(5) . ?
N24 C37 1.443(5) . ?
N25 C38 1.371(5) . ?
N25 C40 1.451(5) . ?
N25 C37 1.454(5) . ?
N26 C38 1.368(5) . ?
N26 C34 1.451(5) . ?
N26 C36 1.455(5) . ?
C1 C2 1.519(5) . ?
C1 H1C 0.9700 . ?
C1 H1D 0.9700 . ?
C3 C4 1.502(6) . ?
C3 H3A 0.9700 . ?
C3 H3B 0.9700 . ?
C6 C7 1.559(5) . ?
C6 H6 0.9800 . ?
C7 H7 0.9800 . ?
C9 H9C 0.9700 . ?
C9 H9D 0.9700 . ?
C10 H10C 0.9700 . ?
C10 H10D 0.9700 . ?
C12 C13 1.552(5) . ?
C12 H12 0.9800 . ?
C13 H13 0.9800 . ?
C15 H15A 0.9700 . ?
C15 H15B 0.9700 . ?
C16 H16A 0.9700 . ?
C16 H16B 0.9700 . ?
C18 C19 1.557(5) . ?
C18 H18 0.9800 . ?
C19 H19 0.9800 . ?
C21 H21A 0.9700 . ?
C21 H21B 0.9700 . ?
C22 H22A 0.9700 . ?
C22 H22B 0.9700 . ?
C24 C25 1.556(5) . ?
C24 H24 0.9800 . ?
C25 H25 0.9800 . ?
C27 H27A 0.9700 . ?
C27 H27B 0.9700 . ?
C28 H28A 0.9700 . ?
C28 H28B 0.9700 . ?
C30 C31 1.556(5) . ?
C30 H30 0.9800 . ?
C31 H31 0.9800 . ?
C33 H33C 0.9700 . ?
C33 H33D 0.9700 . ?
C34 H34C 0.9700 . ?
C34 H34D 0.9700 . ?
C36 C37 1.545(5) . ?
C36 H36 0.9800 . ?
C37 H37 0.9800 . ?
C39 H39C 0.9700 . ?
C39 H39D 0.9700 . ?
C40 H40C 0.9700 . ?
C40 H40D 0.9700 . ?

loop_
_geom_hbond_atom_site_label_D
_geom_hbond_atom_site_label_H
_geom_hbond_atom_site_label_A
_geom_hbond_distance_DH
_geom_hbond_distance_HA
_geom_hbond_distance_DA
_geom_hbond_angle_DHA
_geom_hbond_site_symmetry_A
N1 H1A O16 0.92 2.01 2.862(4) 152.4 .
N1 H1B O18 0.92 2.13 2.985(4) 154.8 .
O4 H4 O32 0.96 1.66 2.613(5) 175.2 .
O8 H8A O21 0.90 1.84 2.737(4) 173.2 4_675
O8 H8B O45 0.89 1.93 2.798(12) 167.8 .
O9 H9A O23 0.80 2.04 2.777(4) 152.7 4_675
O9 H9B O33 0.78 1.95 2.705(5) 164.1 .
O10 H10A O18 0.84 2.03 2.862(4) 168.4 .
O10 H10B O26 0.83 1.91 2.720(4) 167.0 .
O11 H11A O34 0.86 1.96 2.780(4) 160.2 .
O11 H11B O35 0.88 1.91 2.759(4) 163.5 .
O12 H12A O2 0.83 1.77 2.579(4) 164.9 .
O12 H12B O43 0.86 2.13 2.969(11) 165.7 .
O13 H13A O16 0.85 1.92 2.759(4) 170.0 .
O13 H13B O36 0.77 2.05 2.813(4) 171.2 .
O32 H32A O17 0.82 1.99 2.789(5) 161.9 .
O32 H32B O19 0.94 1.93 2.756(5) 145.6 .
O33 H33A O25 0.96 1.86 2.807(5) 168.8 4_675
O33 H33B O32 0.94 1.89 2.807(5) 166.7 4_675
O34 H34A O20 0.95 2.27 2.864(4) 119.8 .
O34 H34B O30 0.74 2.27 2.993(5) 166.8 .
O35 H35A O41 0.87 1.94 2.798(5) 169.9 .
O35 H35B O28 0.89 1.88 2.722(4) 158.4 2_545
O36 H36A O38 0.89 1.93 2.766(4) 155.5 .
O36 H36B O39 0.95 1.79 2.735(4) 172.8 .
O37 H37A O6 0.99 1.87 2.854(4) 169.2 .
O37 H37B O41 0.88 2.04 2.912(5) 172.9 .
O38 H38A O25 0.99 1.85 2.828(4) 170.4 4_675
O38 H38B O29 0.86 2.07 2.913(6) 163.8 4_575
O39 H39A O31 0.89 2.18 3.061(6) 170.5 2_455
O39 H39B O37 0.91 1.87 2.758(5) 164.9 1_455
O40 H40A O14 0.95 1.88 2.825(5) 179.3 .
O40 H40B O43 0.90 1.79 2.675(9) 166.6 .
